data_7158184
loop_
_publ_author_name
'Chakraborty, Nikita'
'Dahiya, Anjali'
'Rakshit, Amitava'
'Modi, Anju'
'Patel, Bhisma K.'

_publ_section_title
;
 An expedient route to tricyanovinylindoles and indolylmaleimides from
 o-alkynylanilines utilising DMSO as a one-carbon synthon.
;
_journal_issue 31
_journal_name_full 'Organic &amp; biomolecular chemistry'
_journal_page_first 6847
_journal_page_last 6857
_journal_paper_doi 10.1039/d1ob01086g
_journal_volume 19
_journal_year 2021
_chemical_compound_source NA
_chemical_formula_sum 'C20 H11 F N4'
_chemical_formula_weight 326.33
_chemical_name_systematic 2-(5-fluoro-2-(p-tolyl)-1H-indol-3-yl)ethene-1,1,2-tricarbonitrile
_chemical_properties_physical Heat-sensitive
_space_group_crystal_system monoclinic
_space_group_IT_number 14
_space_group_name_Hall '-P 2ybc'
_space_group_name_H-M_alt 'P 1 21/c 1'
_atom_sites_solution_hydrogens geom
_audit_creation_method SHELXL-2018/3
_audit_update_record
;
2020-12-19 deposited with the CCDC.	2021-07-20 downloaded from the CCDC.
;
_cell_angle_alpha 90
_cell_angle_beta 94.167(6)
_cell_angle_gamma 90
_cell_formula_units_Z 4
_cell_length_a 11.4106(7)
_cell_length_b 14.3958(14)
_cell_length_c 9.9664(5)
_cell_measurement_reflns_used 1572
_cell_measurement_temperature 293(2)
_cell_measurement_theta_max 27.4520
_cell_measurement_theta_min 2.8230
_cell_volume 1632.8(2)
_computing_structure_refinement 'SHELXL-2018/3 (Sheldrick, 2018)'
_computing_structure_solution 'SHELXT 2018/2 (Sheldrick, 2018)'
_diffrn_ambient_temperature 293(2)
_diffrn_detector 'CCD plate'
_diffrn_measured_fraction_theta_full 1.000
_diffrn_measured_fraction_theta_max 0.874
_diffrn_measurement_device_type 'SuperNova, Single source at offset/far, Eos'
_diffrn_measurement_method 'phi and omega scans'
_diffrn_radiation_type MoK\a
_diffrn_radiation_wavelength 0.71073
_diffrn_reflns_av_R_equivalents 0.0343
_diffrn_reflns_av_unetI/netI 0.0789
_diffrn_reflns_Laue_measured_fraction_full 1.000
_diffrn_reflns_Laue_measured_fraction_max 0.874
_diffrn_reflns_limit_h_max 14
_diffrn_reflns_limit_h_min -15
_diffrn_reflns_limit_k_max 18
_diffrn_reflns_limit_k_min -11
_diffrn_reflns_limit_l_max 12
_diffrn_reflns_limit_l_min -11
_diffrn_reflns_number 7751
_diffrn_reflns_point_group_measured_fraction_full 1.000
_diffrn_reflns_point_group_measured_fraction_max 0.874
_diffrn_reflns_theta_full 25.242
_diffrn_reflns_theta_max 28.743
_diffrn_reflns_theta_min 2.281
_exptl_absorpt_coefficient_mu 0.090
_exptl_absorpt_correction_type multi-scan
_exptl_absorpt_process_details SADABS
_exptl_crystal_colour red
_exptl_crystal_density_diffrn 1.327
_exptl_crystal_description cube
_exptl_crystal_F_000 672
_exptl_crystal_recrystallization_method 'Re-crystallisation from solvent: Dichloromethane'
_exptl_crystal_size_max 0.26
_exptl_crystal_size_mid 0.24
_exptl_crystal_size_min 0.22
_exptl_transmission_factor_max 0.980
_exptl_transmission_factor_min 0.977
_refine_diff_density_max 0.168
_refine_diff_density_min -0.176
_refine_diff_density_rms 0.039
_refine_ls_extinction_method none
_refine_ls_goodness_of_fit_ref 0.952
_refine_ls_hydrogen_treatment constr
_refine_ls_matrix_type full
_refine_ls_number_parameters 227
_refine_ls_number_reflns 3709
_refine_ls_number_restraints 0
_refine_ls_restrained_S_all 0.952
_refine_ls_R_factor_all 0.1181
_refine_ls_R_factor_gt 0.0521
_refine_ls_shift/su_max 0.003
_refine_ls_shift/su_mean 0.000
_refine_ls_structure_factor_coef Fsqd
_refine_ls_weighting_details 'w=1/[\s^2^(Fo^2^)+(0.0488P)^2^] where P=(Fo^2^+2Fc^2^)/3'
_refine_ls_weighting_scheme calc
_refine_ls_wR_factor_gt 0.1099
_refine_ls_wR_factor_ref 0.1383
_reflns_Friedel_coverage 0.000
_reflns_number_gt 1842
_reflns_number_total 3709
_reflns_threshold_expression 'I > 2\s(I)'
_cod_data_source_file d1ob01086g2.cif
_cod_data_source_block exp_6155
_cod_depositor_comments 'Adding full bibliography for 7158184.cif.'
_cod_original_sg_symbol_H-M 'P 21/c'
_cod_database_code 7158184
_shelx_shelxl_version_number 2018/3
_shelx_space_group_comment
;
The symmetry employed for this shelxl refinement is uniquely defined
by the following loop, which should always be used as a source of
symmetry information in preference to the above space-group names.
They are only intended as comments.
;

loop_
_space_group_symop_operation_xyz
'x, y, z'
'-x, y+1/2, -z+1/2'
'-x, -y, -z'
'x, -y-1/2, z-1/2'

loop_
_atom_site_label
_atom_site_type_symbol
_atom_site_fract_x
_atom_site_fract_y
_atom_site_fract_z
_atom_site_U_iso_or_equiv
_atom_site_adp_type
_atom_site_occupancy
_atom_site_site_symmetry_order
_atom_site_calc_flag
_atom_site_refinement_flags_posn
_atom_site_refinement_flags_adp
_atom_site_refinement_flags_occupancy
_atom_site_disorder_assembly
_atom_site_disorder_group
F17 F -0.07415(13) 0.71290(11) 0.78640(15) 0.0751(5) Uani 1 1 d . . . . .
N9 N 0.24223(16) 0.48358(14) 1.04813(15) 0.0469(5) Uani 1 1 d . . . . .
H9 H 0.263325 0.475799 1.131977 0.056 Uiso 1 1 calc R U . . .
N21 N -0.03039(19) 0.40515(16) 0.59546(18) 0.0572(6) Uani 1 1 d . . . . .
N23 N 0.25739(17) 0.43169(17) 0.33938(17) 0.0589(6) Uani 1 1 d . . . . .
C3 C 0.14504(18) 0.53546(16) 0.85866(19) 0.0389(6) Uani 1 1 d . . . . .
C2 C 0.23122(19) 0.46821(17) 0.82486(18) 0.0394(6) Uani 1 1 d . . . . .
C18 C 0.26558(18) 0.44624(16) 0.69205(18) 0.0388(6) Uani 1 1 d . . . . .
C1 C 0.2897(2) 0.43818(17) 0.94643(19) 0.0422(6) Uani 1 1 d . . . . .
C19 C 0.19006(19) 0.43459(16) 0.58120(18) 0.0395(6) Uani 1 1 d . . . . .
C8 C 0.15535(19) 0.54408(17) 0.99950(19) 0.0429(6) Uani 1 1 d . . . . .
C20 C 0.0675(2) 0.41971(17) 0.59166(19) 0.0424(6) Uani 1 1 d . . . . .
C10 C 0.38548(19) 0.37141(18) 0.96895(19) 0.0427(6) Uani 1 1 d . . . . .
C22 C 0.22945(19) 0.43200(18) 0.4475(2) 0.0453(6) Uani 1 1 d . . . . .
C4 C 0.0666(2) 0.59513(17) 0.7852(2) 0.0473(6) Uani 1 1 d . . . . .
H4 H 0.058406 0.593564 0.691659 0.057 Uiso 1 1 calc R U . . .
C24 C 0.3899(2) 0.44496(19) 0.67232(19) 0.0490(7) Uani 1 1 d . . . . .
N25 N 0.4882(2) 0.4483(2) 0.6589(2) 0.0764(8) Uani 1 1 d . . . . .
C5 C 0.0033(2) 0.65522(19) 0.8565(2) 0.0535(7) Uani 1 1 d . . . . .
C7 C 0.0895(2) 0.60581(19) 1.0691(2) 0.0535(7) Uani 1 1 d . . . . .
H7 H 0.097680 0.609110 1.162502 0.064 Uiso 1 1 calc R U . . .
C11 C 0.4780(2) 0.39027(19) 1.0636(2) 0.0534(7) Uani 1 1 d . . . . .
H11 H 0.475865 0.442796 1.117646 0.064 Uiso 1 1 calc R U . . .
C15 C 0.3893(2) 0.29028(19) 0.8941(2) 0.0549(7) Uani 1 1 d . . . . .
H15 H 0.326977 0.275401 0.832531 0.066 Uiso 1 1 calc R U . . .
C6 C 0.0118(2) 0.66205(19) 0.9957(2) 0.0565(7) Uani 1 1 d . . . . .
H6 H -0.034595 0.704191 1.038756 0.068 Uiso 1 1 calc R U . . .
C12 C 0.5730(2) 0.3309(2) 1.0770(3) 0.0640(8) Uani 1 1 d . . . . .
H12 H 0.634482 0.344520 1.140339 0.077 Uiso 1 1 calc R U . . .
C13 C 0.5796(2) 0.2515(2) 0.9991(3) 0.0622(8) Uani 1 1 d . . . . .
C14 C 0.4845(2) 0.2318(2) 0.9103(2) 0.0631(8) Uani 1 1 d . . . . .
H14 H 0.484704 0.177366 0.859992 0.076 Uiso 1 1 calc R U . . .
C16 C 0.6856(2) 0.1892(2) 1.0139(3) 0.0968(11) Uani 1 1 d . . . . .
H16A H 0.754385 0.225884 1.037034 0.145 Uiso 1 1 calc R U . . .
H16B H 0.694527 0.157526 0.930462 0.145 Uiso 1 1 calc R U . . .
H16C H 0.675565 0.144479 1.083539 0.145 Uiso 1 1 calc R U . . .

loop_
_atom_site_aniso_label
_atom_site_aniso_U_11
_atom_site_aniso_U_22
_atom_site_aniso_U_33
_atom_site_aniso_U_23
_atom_site_aniso_U_13
_atom_site_aniso_U_12
F17 0.0824(11) 0.0531(11) 0.0875(11) -0.0078(8) -0.0099(9) 0.0185(9)
N9 0.0629(12) 0.0537(15) 0.0239(8) 0.0004(9) 0.0012(8) -0.0035(12)
N21 0.0583(13) 0.0632(18) 0.0493(12) 0.0032(11) -0.0015(10) -0.0033(14)
N23 0.0651(14) 0.0779(18) 0.0333(10) -0.0045(10) 0.0005(9) 0.0027(13)
C3 0.0470(13) 0.0387(15) 0.0309(10) -0.0002(10) 0.0027(9) -0.0072(13)
C2 0.0499(13) 0.0403(15) 0.0277(10) 0.0013(10) 0.0003(9) -0.0034(13)
C18 0.0482(13) 0.0375(15) 0.0307(10) 0.0020(9) 0.0022(9) -0.0008(12)
C1 0.0543(14) 0.0440(16) 0.0283(10) -0.0018(10) 0.0027(9) -0.0072(13)
C19 0.0502(13) 0.0383(15) 0.0297(10) 0.0015(10) 0.0011(9) -0.0020(13)
C8 0.0512(13) 0.0438(16) 0.0343(11) -0.0016(11) 0.0066(10) -0.0045(13)
C20 0.0559(15) 0.0388(16) 0.0319(10) -0.0015(10) -0.0001(10) 0.0025(14)
C10 0.0509(14) 0.0424(16) 0.0345(11) 0.0050(11) 0.0005(10) -0.0037(13)
C22 0.0555(15) 0.0469(17) 0.0327(11) -0.0015(11) -0.0036(10) -0.0008(13)
C4 0.0619(16) 0.0389(16) 0.0403(12) -0.0027(11) -0.0018(11) -0.0035(14)
C24 0.0583(16) 0.0565(19) 0.0321(11) -0.0055(11) 0.0030(11) -0.0042(16)
N25 0.0621(14) 0.101(2) 0.0677(14) -0.0106(13) 0.0135(12) -0.0080(16)
C5 0.0585(16) 0.0390(17) 0.0616(15) -0.0020(13) -0.0050(13) 0.0010(14)
C7 0.0715(17) 0.0514(18) 0.0394(12) -0.0065(12) 0.0170(12) -0.0072(16)
C11 0.0649(16) 0.0511(18) 0.0427(13) 0.0010(12) -0.0064(12) -0.0089(15)
C15 0.0660(17) 0.0506(19) 0.0472(13) -0.0026(12) -0.0026(12) -0.0034(16)
C6 0.0655(16) 0.0454(18) 0.0607(15) -0.0124(13) 0.0189(13) -0.0020(15)
C12 0.0564(16) 0.062(2) 0.0708(17) 0.0140(16) -0.0146(14) -0.0059(17)
C13 0.0570(16) 0.051(2) 0.0797(18) 0.0153(15) 0.0085(14) 0.0020(16)
C14 0.0697(18) 0.049(2) 0.0702(17) -0.0022(14) 0.0051(14) 0.0029(16)
C16 0.0652(19) 0.081(3) 0.145(3) 0.019(2) 0.0122(19) 0.012(2)

loop_
_atom_type_symbol
_atom_type_description
_atom_type_scat_dispersion_real
_atom_type_scat_dispersion_imag
_atom_type_scat_source
C C 0.0033 0.0016 'International Tables Vol C Tables 4.2.6.8 and 6.1.1.4'
H H 0.0000 0.0000 'International Tables Vol C Tables 4.2.6.8 and 6.1.1.4'
F F 0.0171 0.0103 'International Tables Vol C Tables 4.2.6.8 and 6.1.1.4'
N N 0.0061 0.0033 'International Tables Vol C Tables 4.2.6.8 and 6.1.1.4'

loop_
_geom_angle_atom_site_label_1
_geom_angle_atom_site_label_2
_geom_angle_atom_site_label_3
_geom_angle
_geom_angle_site_symmetry_1
_geom_angle_site_symmetry_3
_geom_angle_publ_flag
C1 N9 C8 111.01(17) . . ?
C8 C3 C4 118.0(2) . . ?
C8 C3 C2 106.53(18) . . ?
C4 C3 C2 135.17(19) . . ?
C1 C2 C3 107.15(18) . . ?
C1 C2 C18 125.4(2) . . ?
C3 C2 C18 126.79(18) . . ?
C19 C18 C2 125.0(2) . . ?
C19 C18 C24 117.22(18) . . ?
C2 C18 C24 117.53(17) . . ?
N9 C1 C2 107.8(2) . . ?
N9 C1 C10 122.63(18) . . ?
C2 C1 C10 129.6(2) . . ?
C18 C19 C20 121.70(19) . . ?
C18 C19 C22 122.2(2) . . ?
C20 C19 C22 115.98(17) . . ?
N9 C8 C7 129.2(2) . . ?
N9 C8 C3 107.5(2) . . ?
C7 C8 C3 123.3(2) . . ?
N21 C20 C19 177.0(3) . . ?
C15 C10 C11 118.5(2) . . ?
C15 C10 C1 121.6(2) . . ?
C11 C10 C1 119.9(2) . . ?
N23 C22 C19 177.6(3) . . ?
C5 C4 C3 117.2(2) . . ?
N25 C24 C18 176.7(3) . . ?
C4 C5 F17 117.8(2) . . ?
C4 C5 C6 124.5(2) . . ?
F17 C5 C6 117.6(2) . . ?
C6 C7 C8 117.8(2) . . ?
C12 C11 C10 119.8(3) . . ?
C14 C15 C10 120.5(2) . . ?
C7 C6 C5 119.1(2) . . ?
C11 C12 C13 122.0(2) . . ?
C14 C13 C12 117.2(3) . . ?
C14 C13 C16 122.0(3) . . ?
C12 C13 C16 120.8(3) . . ?
C15 C14 C13 121.8(3) . . ?

loop_
_geom_bond_atom_site_label_1
_geom_bond_atom_site_label_2
_geom_bond_distance
_geom_bond_site_symmetry_2
_geom_bond_publ_flag
F17 C5 1.367(3) . ?
N9 C1 1.352(3) . ?
N9 C8 1.381(3) . ?
N21 C20 1.139(3) . ?
N23 C22 1.145(3) . ?
C3 C8 1.406(3) . ?
C3 C4 1.407(3) . ?
C3 C2 1.437(3) . ?
C2 C1 1.408(3) . ?
C2 C18 1.443(3) . ?
C18 C19 1.361(3) . ?
C18 C24 1.446(3) . ?
C1 C10 1.460(3) . ?
C19 C20 1.426(3) . ?
C19 C22 1.438(3) . ?
C8 C7 1.382(3) . ?
C10 C15 1.388(3) . ?
C10 C11 1.390(3) . ?
C4 C5 1.360(3) . ?
C24 N25 1.141(3) . ?
C5 C6 1.387(3) . ?
C7 C6 1.372(3) . ?
C11 C12 1.379(4) . ?
C15 C14 1.374(3) . ?
C12 C13 1.387(4) . ?
C13 C14 1.379(3) . ?
C13 C16 1.505(4) . ?
